data_7208855
loop_
_publ_author_name
'Qu, Songnan'
'Lu, Qipeng'
'Wu, Shaohang'
'Wang, Lijun'
'Liu, Xingyuan'

_publ_section_title
;
 Two dimensional directed \p--\p interactions in a linear shaped
 bi-1,3,4-oxadiazole derivative to achieve organic single crystal with
 highly polarized fluorescence and amplified spontaneous emissions
;
_journal_issue 47
_journal_name_full 'Journal of Materials Chemistry'
_journal_page_first 24605
_journal_paper_doi 10.1039/c2jm35002e
_journal_volume 22
_journal_year 2012
_chemical_formula_sum 'C24 H26 N4 O4'
_chemical_formula_weight 434.49
_chemical_name_systematic
;
?
;
_space_group_IT_number 2
_symmetry_cell_setting triclinic
_symmetry_space_group_name_Hall '-P 1'
_symmetry_space_group_name_H-M 'P -1'
_atom_sites_solution_hydrogens geom
_atom_sites_solution_primary direct
_atom_sites_solution_secondary difmap
_audit_creation_method SHELXL-97
_cell_angle_alpha 107.15(3)
_cell_angle_beta 105.03(3)
_cell_angle_gamma 97.99(3)
_cell_formula_units_Z 1
_cell_length_a 8.0873(16)
_cell_length_b 8.1278(16)
_cell_length_c 9.3175(19)
_cell_measurement_temperature 293(2)
_cell_volume 549.6(3)
_computing_cell_refinement 'Bruker XSCANS'
_computing_data_collection 'Bruker XSCANS'
_computing_data_reduction 'Bruker SHELXTL'
_computing_molecular_graphics 'SHELXL-97 (Sheldrick, 1997)'
_computing_publication_material 'SHELXL-97 (Sheldrick, 1997)'
_computing_structure_refinement 'SHELXL-97 (Sheldrick, 1997)'
_computing_structure_solution 'SHELXS-97 (Sheldrick, 1990)'
_diffrn_ambient_temperature 293(2)
_diffrn_measured_fraction_theta_full 0.990
_diffrn_measured_fraction_theta_max 0.990
_diffrn_radiation_monochromator graphite
_diffrn_radiation_source 'fine-focus sealed tube'
_diffrn_radiation_type MoK\a
_diffrn_radiation_wavelength 0.71073
_diffrn_reflns_av_R_equivalents 0.0204
_diffrn_reflns_av_sigmaI/netI 0.0275
_diffrn_reflns_limit_h_max 10
_diffrn_reflns_limit_h_min -10
_diffrn_reflns_limit_k_max 10
_diffrn_reflns_limit_k_min -9
_diffrn_reflns_limit_l_max 12
_diffrn_reflns_limit_l_min -12
_diffrn_reflns_number 5423
_diffrn_reflns_theta_full 27.48
_diffrn_reflns_theta_max 27.48
_diffrn_reflns_theta_min 3.33
_exptl_absorpt_coefficient_mu 0.091
_exptl_absorpt_correction_T_max 0.9811
_exptl_absorpt_correction_T_min 0.9785
_exptl_crystal_colour yellow
_exptl_crystal_density_diffrn 1.313
_exptl_crystal_density_method 'not measured'
_exptl_crystal_description biock
_exptl_crystal_F_000 230
_exptl_crystal_size_max 0.24
_exptl_crystal_size_mid 0.23
_exptl_crystal_size_min 0.21
_refine_diff_density_max 0.231
_refine_diff_density_min -0.188
_refine_diff_density_rms 0.053
_refine_ls_extinction_coef 0.107(16)
_refine_ls_extinction_expression Fc^*^=kFc[1+0.001xFc^2^\l^3^/sin(2\q)]^-1/4^
_refine_ls_extinction_method SHELXL
_refine_ls_goodness_of_fit_ref 1.079
_refine_ls_hydrogen_treatment mixed
_refine_ls_matrix_type full
_refine_ls_number_parameters 198
_refine_ls_number_reflns 2492
_refine_ls_number_restraints 0
_refine_ls_restrained_S_all 1.079
_refine_ls_R_factor_all 0.0478
_refine_ls_R_factor_gt 0.0386
_refine_ls_shift/su_max 0.000
_refine_ls_shift/su_mean 0.000
_refine_ls_structure_factor_coef Fsqd
_refine_ls_weighting_details 'calc w=1/[\s^2^(Fo^2^)+(0.0854P)^2^+0.0000P] where P=(Fo^2^+2Fc^2^)/3'
_refine_ls_weighting_scheme calc
_refine_ls_wR_factor_gt 0.1226
_refine_ls_wR_factor_ref 0.1270
_reflns_number_gt 1927
_reflns_number_total 2492
_reflns_threshold_expression >2sigma(I)
_cod_data_source_file c2jm35002e.txt
_cod_data_source_block z1
_cod_depositor_comments
;
The following automatic conversions were performed:

'_symmetry_cell_setting' value 'Triclinic' changed to 'triclinic'
according to /home/saulius/struct/CIF-dictionaries/cif_core.dic
dictionary named 'cif_core.dic' version 2.4.2 from 2011-04-26.

Automatic conversion script
Id: cif_fix_values 1891 2012-01-12 08:04:46Z andrius 
;
_cod_original_cell_volume 549.59(19)
_cod_original_sg_symbol_H-M P-1
_cod_database_code 7208855

loop_
_symmetry_equiv_pos_as_xyz
'x, y, z'
'-x, -y, -z'

loop_
_atom_site_label
_atom_site_type_symbol
_atom_site_fract_x
_atom_site_fract_y
_atom_site_fract_z
_atom_site_U_iso_or_equiv
_atom_site_adp_type
_atom_site_occupancy
_atom_site_symmetry_multiplicity
_atom_site_calc_flag
O1 O 0.76326(10) 0.93897(10) 0.91286(9) 0.0350(2) Uani 1 1 d
N1 N 0.92541(13) 0.82976(14) 1.07478(13) 0.0427(3) Uani 1 1 d
C1 C 0.92583(14) 0.94006(14) 1.00047(13) 0.0337(3) Uani 1 1 d
O2 O -0.07005(11) 0.66547(13) 0.65568(11) 0.0465(3) Uani 1 1 d
N2 N 0.74809(13) 0.74569(14) 1.03545(13) 0.0429(3) Uani 1 1 d
C2 C 0.65857(15) 0.81416(14) 0.94173(13) 0.0330(3) Uani 1 1 d
C3 C 0.46909(14) 0.77653(15) 0.86630(13) 0.0326(3) Uani 1 1 d
C4 C 0.40040(15) 0.86687(16) 0.76880(15) 0.0373(3) Uani 1 1 d
H4 H 0.4768(19) 0.9512(19) 0.7526(17) 0.047(4) Uiso 1 1 d
C5 C 0.22104(15) 0.83289(16) 0.69594(14) 0.0387(3) Uani 1 1 d
H5 H 0.1791(18) 0.9023(19) 0.6298(16) 0.045(3) Uiso 1 1 d
C6 C 0.10828(15) 0.70742(16) 0.72111(14) 0.0364(3) Uani 1 1 d
C7 C 0.17598(16) 0.61648(16) 0.82000(15) 0.0396(3) Uani 1 1 d
H7 H 0.092(2) 0.534(2) 0.8337(17) 0.056(4) Uiso 1 1 d
C8 C 0.35470(16) 0.65116(16) 0.89204(15) 0.0380(3) Uani 1 1 d
H8 H 0.3994(18) 0.5826(18) 0.9585(16) 0.044(3) Uiso 1 1 d
C9 C -0.14539(16) 0.75265(18) 0.55030(16) 0.0417(3) Uani 1 1 d
H9B H -0.0948(17) 0.7301(17) 0.4602(16) 0.042(3) Uiso 1 1 d
H9A H -0.1165(18) 0.8785(18) 0.6102(16) 0.043(3) Uiso 1 1 d
C10 C -0.34115(15) 0.67658(17) 0.48722(15) 0.0383(3) Uani 1 1 d
H10B H -0.3630(18) 0.5482(18) 0.4268(16) 0.045(4) Uiso 1 1 d
H10A H -0.3845(18) 0.6907(18) 0.5767(16) 0.049(4) Uiso 1 1 d
C11 C -0.43417(17) 0.76962(19) 0.38254(17) 0.0453(3) Uani 1 1 d
H11B H -0.3824(19) 0.761(2) 0.2985(19) 0.062(4) Uiso 1 1 d
H11A H -0.4065(19) 0.897(2) 0.4449(17) 0.057(4) Uiso 1 1 d
C12 C -0.63137(18) 0.6954(2) 0.31452(19) 0.0546(4) Uani 1 1 d
H12C H -0.663(3) 0.573(3) 0.244(2) 0.095(6) Uiso 1 1 d
H12B H -0.684(3) 0.698(3) 0.401(2) 0.093(6) Uiso 1 1 d
H12A H -0.694(2) 0.760(2) 0.2541(18) 0.061(4) Uiso 1 1 d

loop_
_atom_site_aniso_label
_atom_site_aniso_U_11
_atom_site_aniso_U_22
_atom_site_aniso_U_33
_atom_site_aniso_U_23
_atom_site_aniso_U_13
_atom_site_aniso_U_12
O1 0.0287(4) 0.0374(4) 0.0395(5) 0.0169(3) 0.0082(3) 0.0068(3)
N1 0.0316(5) 0.0467(6) 0.0533(6) 0.0253(5) 0.0100(4) 0.0085(5)
C1 0.0272(5) 0.0370(6) 0.0360(6) 0.0127(5) 0.0072(4) 0.0100(5)
O2 0.0283(4) 0.0549(6) 0.0592(6) 0.0326(5) 0.0076(4) 0.0026(4)
N2 0.0341(5) 0.0447(6) 0.0544(6) 0.0267(5) 0.0107(4) 0.0093(5)
C2 0.0326(6) 0.0300(5) 0.0372(6) 0.0124(4) 0.0125(4) 0.0063(5)
C3 0.0308(6) 0.0310(6) 0.0357(6) 0.0107(5) 0.0111(4) 0.0072(5)
C4 0.0325(6) 0.0363(6) 0.0449(7) 0.0187(5) 0.0124(5) 0.0036(5)
C5 0.0333(6) 0.0407(6) 0.0453(7) 0.0228(5) 0.0099(5) 0.0069(5)
C6 0.0301(5) 0.0367(6) 0.0408(6) 0.0129(5) 0.0107(5) 0.0052(5)
C7 0.0349(6) 0.0385(6) 0.0500(7) 0.0217(6) 0.0158(5) 0.0041(5)
C8 0.0366(6) 0.0379(6) 0.0444(7) 0.0200(5) 0.0141(5) 0.0096(5)
C9 0.0341(6) 0.0457(7) 0.0444(7) 0.0204(6) 0.0078(5) 0.0046(5)
C10 0.0315(6) 0.0419(7) 0.0402(7) 0.0158(6) 0.0102(5) 0.0031(5)
C11 0.0397(7) 0.0494(8) 0.0473(7) 0.0216(6) 0.0103(5) 0.0079(6)
C12 0.0390(7) 0.0685(10) 0.0525(8) 0.0252(8) 0.0052(6) 0.0094(7)

loop_
_atom_type_symbol
_atom_type_description
_atom_type_scat_dispersion_real
_atom_type_scat_dispersion_imag
_atom_type_scat_source
C C 0.0033 0.0016 'International Tables Vol C Tables 4.2.6.8 and 6.1.1.4'
H H 0.0000 0.0000 'International Tables Vol C Tables 4.2.6.8 and 6.1.1.4'
N N 0.0061 0.0033 'International Tables Vol C Tables 4.2.6.8 and 6.1.1.4'
O O 0.0106 0.0060 'International Tables Vol C Tables 4.2.6.8 and 6.1.1.4'

loop_
_geom_angle_atom_site_label_1
_geom_angle_atom_site_label_2
_geom_angle_atom_site_label_3
_geom_angle
_geom_angle_site_symmetry_3
C1 O1 C2 102.05(8) .
C1 N1 N2 105.61(9) .
N1 C1 O1 113.58(10) .
N1 C1 C1 128.46(13) 2_777
O1 C1 C1 117.96(12) 2_777
C6 O2 C9 117.91(9) .
C2 N2 N1 106.39(10) .
N2 C2 O1 112.36(10) .
N2 C2 C3 129.60(11) .
O1 C2 C3 118.04(10) .
C4 C3 C8 119.25(10) .
C4 C3 C2 119.92(11) .
C8 C3 C2 120.82(10) .
C5 C4 C3 120.81(11) .
C4 C5 C6 119.65(11) .
O2 C6 C5 124.05(11) .
O2 C6 C7 115.93(11) .
C5 C6 C7 120.02(11) .
C8 C7 C6 119.93(11) .
C7 C8 C3 120.34(11) .
O2 C9 C10 107.66(10) .
C9 C10 C11 111.50(10) .
C12 C11 C10 113.25(12) .

loop_
_geom_bond_atom_site_label_1
_geom_bond_atom_site_label_2
_geom_bond_distance
_geom_bond_site_symmetry_2
O1 C1 1.3531(13) .
O1 C2 1.3633(14) .
N1 C1 1.2843(15) .
N1 N2 1.4018(15) .
C1 C1 1.440(2) 2_777
O2 C6 1.3611(14) .
O2 C9 1.4344(15) .
N2 C2 1.2912(15) .
C2 C3 1.4561(16) .
C3 C4 1.3849(16) .
C3 C8 1.3960(17) .
C4 C5 1.3815(16) .
C5 C6 1.3857(17) .
C6 C7 1.3956(17) .
C7 C8 1.3752(17) .
C9 C10 1.5051(17) .
C10 C11 1.5172(16) .
C11 C12 1.5140(19) .
